data_7128580
loop_
_publ_author_name
'Drescher, Regina'
'Ritschel, Benedikt'
'Dewhurst, Rian D.'
'Dei\&senberger, Andrea'
'Hofmann, Alexander'
'Braunschweig, Holger'

_publ_section_title
;
 Synthesis of novel six-, seven- and eight-membered aluminum-containing
 rings by alumole ring expansion.
;
_journal_issue 61
_journal_name_full 'Chemical communications (Cambridge, England)'
_journal_page_first 7505
_journal_page_last 7508
_journal_paper_doi 10.1039/d1cc02993b
_journal_volume 57
_journal_year 2021
_chemical_formula_moiety 'C42 H60 Al N O'
_chemical_formula_sum 'C42 H60 Al N O'
_chemical_formula_weight 621.89
_chemical_name_common Nitrone
_chemical_name_systematic Nitrone
_space_group_crystal_system monoclinic
_space_group_IT_number 14
_space_group_name_Hall '-P 2ybc'
_space_group_name_H-M_alt 'P 1 21/c 1'
_atom_sites_solution_hydrogens geom
_atom_sites_solution_primary dual
_atom_sites_solution_secondary difmap
_audit_creation_method SHELXL-2018/3
_audit_update_record
;
2021-05-17 deposited with the CCDC.	2021-06-29 downloaded from the CCDC.
;
_cell_angle_alpha 90
_cell_angle_beta 111.840(9)
_cell_angle_gamma 90
_cell_formula_units_Z 4
_cell_length_a 10.154(4)
_cell_length_b 35.675(14)
_cell_length_c 10.784(4)
_cell_measurement_reflns_used 9920
_cell_measurement_temperature 100(2)
_cell_measurement_theta_max 26.14
_cell_measurement_theta_min 2.23
_cell_volume 3626(2)
_computing_cell_refinement 'Saint+ ver. V8.38A (Bruker AXS)'
_computing_data_collection 'APEX2 ver. 2014.9 (Bruker AXS)'
_computing_data_reduction 'Saint+ ver. V8.38A (Bruker AXS)'
_computing_molecular_graphics 'ShelXLe (Huebschle et all, 2011)'
_computing_publication_material 'SHELXL-2018/3 (Sheldrick, 2018)'
_computing_structure_refinement 'SHELXL-2018/3 (Sheldrick, 2018)'
_computing_structure_solution 'SHELXT (Sheldrick, 2014)'
_diffrn_ambient_temperature 100(2)
_diffrn_detector 'CMOS area detector (Photon II)'
_diffrn_detector_area_resol_mean 7.5
_diffrn_measured_fraction_theta_full 0.999
_diffrn_measured_fraction_theta_max 0.999
_diffrn_measurement_device_type 'Bruker D8 Quest'
_diffrn_measurement_method '\f and \w scans'
_diffrn_radiation_monochromator 'multi-layer mirror'
_diffrn_radiation_type MoK\a
_diffrn_radiation_wavelength 0.71073
_diffrn_reflns_av_R_equivalents 0.0851
_diffrn_reflns_av_unetI/netI 0.0516
_diffrn_reflns_Laue_measured_fraction_full 0.999
_diffrn_reflns_Laue_measured_fraction_max 0.999
_diffrn_reflns_limit_h_max 12
_diffrn_reflns_limit_h_min -12
_diffrn_reflns_limit_k_max 43
_diffrn_reflns_limit_k_min -44
_diffrn_reflns_limit_l_max 13
_diffrn_reflns_limit_l_min -13
_diffrn_reflns_number 63976
_diffrn_reflns_point_group_measured_fraction_full 0.999
_diffrn_reflns_point_group_measured_fraction_max 0.999
_diffrn_reflns_theta_full 26.000
_diffrn_reflns_theta_max 26.371
_diffrn_reflns_theta_min 2.422
_diffrn_source 'microfocus sealed tube (Incoatec ImS)'
_exptl_absorpt_coefficient_mu 0.088
_exptl_absorpt_correction_T_max 0.7454
_exptl_absorpt_correction_T_min 0.6758
_exptl_absorpt_correction_type multi-scan
_exptl_absorpt_process_details 'SadAbs 2016/2 (Bruker AXS)'
_exptl_crystal_colour colourless
_exptl_crystal_density_diffrn 1.139
_exptl_crystal_description block
_exptl_crystal_F_000 1360
_exptl_crystal_size_max 0.12
_exptl_crystal_size_mid 0.103
_exptl_crystal_size_min 0.088
_refine_diff_density_max 0.297
_refine_diff_density_min -0.297
_refine_diff_density_rms 0.047
_refine_ls_extinction_method none
_refine_ls_goodness_of_fit_ref 1.050
_refine_ls_hydrogen_treatment constr
_refine_ls_matrix_type full
_refine_ls_number_parameters 419
_refine_ls_number_reflns 7422
_refine_ls_number_restraints 0
_refine_ls_restrained_S_all 1.050
_refine_ls_R_factor_all 0.0814
_refine_ls_R_factor_gt 0.0505
_refine_ls_shift/su_max 0.000
_refine_ls_shift/su_mean 0.000
_refine_ls_structure_factor_coef Fsqd
_refine_ls_weighting_details 'w=1/[\s^2^(Fo^2^)+(0.0455P)^2^+1.9792P] where P=(Fo^2^+2Fc^2^)/3'
_refine_ls_weighting_scheme calc
_refine_ls_wR_factor_gt 0.1079
_refine_ls_wR_factor_ref 0.1204
_reflns_Friedel_coverage 0.000
_reflns_number_gt 5354
_reflns_number_total 7422
_reflns_threshold_expression 'I > 2\s(I)'
_cod_data_source_file d1cc02993b2.cif
_cod_data_source_block ReDr017_a
_cod_depositor_comments 'Adding full bibliography for 7128576--7128580.cif.'
_cod_original_sg_symbol_H-M 'P 21/c'
_cod_database_code 7128580
_shelx_shelxl_version_number 2018/3
_shelx_space_group_comment
;
The symmetry employed for this shelxl refinement is uniquely defined
by the following loop, which should always be used as a source of
symmetry information in preference to the above space-group names.
They are only intended as comments.
;
_shelx_estimated_absorpt_t_min 0.989
_shelx_estimated_absorpt_t_max 0.992

loop_
_space_group_symop_operation_xyz
'x, y, z'
'-x, y+1/2, -z+1/2'
'-x, -y, -z'
'x, -y-1/2, z-1/2'

loop_
_atom_site_label
_atom_site_type_symbol
_atom_site_fract_x
_atom_site_fract_y
_atom_site_fract_z
_atom_site_U_iso_or_equiv
_atom_site_adp_type
_atom_site_occupancy
_atom_site_site_symmetry_order
_atom_site_calc_flag
_atom_site_refinement_flags_posn
_atom_site_refinement_flags_adp
_atom_site_refinement_flags_occupancy
_atom_site_disorder_assembly
_atom_site_disorder_group
C1_1 C 0.6444(2) 0.34490(5) 0.40113(19) 0.0183(4) Uani 1 1 d . . . . .
C2_1 C 0.70325(19) 0.36605(6) 0.51216(19) 0.0190(4) Uani 1 1 d . . . . .
C3_1 C 0.7895(2) 0.40019(6) 0.51236(18) 0.0189(4) Uani 1 1 d . . . . .
C4_1 C 0.7339(2) 0.43252(6) 0.45171(19) 0.0196(4) Uani 1 1 d . . . . .
C5_1 C 0.57427(19) 0.43975(5) 0.38859(18) 0.0179(4) Uani 1 1 d . . . . .
H5_1 H 0.563070 0.467364 0.372155 0.021 Uiso 1 1 calc R U . . .
C6_1 C 0.5827(2) 0.32399(6) 0.04765(19) 0.0202(4) Uani 1 1 d . . . . .
C7_1 C 0.6575(2) 0.35568(6) 0.03020(18) 0.0196(4) Uani 1 1 d . . . . .
H7_1 H 0.617256 0.375047 -0.033088 0.023 Uiso 1 1 calc R U . . .
C8_1 C 0.8024(2) 0.35462(5) 0.12099(18) 0.0177(4) Uani 1 1 d . . . . .
C9_1 C 0.8177(2) 0.31964(6) 0.19555(18) 0.0187(4) Uani 1 1 d . . . . .
C10_1 C 0.6836(2) 0.30195(6) 0.14709(19) 0.0199(4) Uani 1 1 d . . . . .
H10_1 H 0.663758 0.278376 0.177302 0.024 Uiso 1 1 calc R U . . .
C11_1 C 0.9462(2) 0.29860(6) 0.2953(2) 0.0223(4) Uani 1 1 d . . . . .
C12_1 C 1.0623(2) 0.32337(6) 0.3911(2) 0.0269(5) Uani 1 1 d . . . . .
H12A_1 H 1.136658 0.307549 0.453142 0.040 Uiso 1 1 calc R U . . .
H12B_1 H 1.021547 0.339366 0.441499 0.040 Uiso 1 1 calc R U . . .
H12C_1 H 1.103261 0.339090 0.340038 0.040 Uiso 1 1 calc R U . . .
C13_1 C 1.0093(2) 0.27408(6) 0.2136(2) 0.0279(5) Uani 1 1 d . . . . .
H13A_1 H 1.089588 0.259706 0.274482 0.042 Uiso 1 1 calc R U . . .
H13B_1 H 1.041879 0.290120 0.156971 0.042 Uiso 1 1 calc R U . . .
H13C_1 H 0.936516 0.256797 0.157358 0.042 Uiso 1 1 calc R U . . .
C14_1 C 0.8988(2) 0.27255(6) 0.3842(2) 0.0285(5) Uani 1 1 d . . . . .
H14A_1 H 0.981763 0.259734 0.447953 0.043 Uiso 1 1 calc R U . . .
H14B_1 H 0.831903 0.253944 0.328363 0.043 Uiso 1 1 calc R U . . .
H14C_1 H 0.852532 0.287357 0.432954 0.043 Uiso 1 1 calc R U . . .
C15_1 C 0.9657(2) 0.40863(6) 0.2437(2) 0.0250(5) Uani 1 1 d . . . . .
H15A_1 H 1.031983 0.427474 0.235137 0.038 Uiso 1 1 calc R U . . .
H15B_1 H 1.014824 0.392359 0.320245 0.038 Uiso 1 1 calc R U . . .
H15C_1 H 0.886320 0.421186 0.257488 0.038 Uiso 1 1 calc R U . . .
C16_1 C 0.9091(2) 0.38496(6) 0.11592(19) 0.0205(4) Uani 1 1 d . . . . .
C17_1 C 1.0328(2) 0.36765(6) 0.0857(2) 0.0261(5) Uani 1 1 d . . . . .
H17A_1 H 1.092750 0.387698 0.073227 0.039 Uiso 1 1 calc R U . . .
H17B_1 H 0.995105 0.352553 0.004065 0.039 Uiso 1 1 calc R U . . .
H17C_1 H 1.089416 0.351681 0.160472 0.039 Uiso 1 1 calc R U . . .
C18_1 C 0.8349(2) 0.41261(6) 0.0023(2) 0.0259(5) Uani 1 1 d . . . . .
H18A_1 H 0.903675 0.431149 -0.003308 0.039 Uiso 1 1 calc R U . . .
H18B_1 H 0.758268 0.425413 0.020012 0.039 Uiso 1 1 calc R U . . .
H18C_1 H 0.795252 0.398940 -0.082396 0.039 Uiso 1 1 calc R U . . .
C19_1 C 0.4230(3) 0.30421(8) -0.1788(2) 0.0387(6) Uani 1 1 d . . . . .
H19A_1 H 0.325504 0.297513 -0.235494 0.058 Uiso 1 1 calc R U . . .
H19B_1 H 0.486128 0.283044 -0.174235 0.058 Uiso 1 1 calc R U . . .
H19C_1 H 0.453135 0.326045 -0.216681 0.058 Uiso 1 1 calc R U . . .
C20_1 C 0.4296(2) 0.31371(6) -0.0372(2) 0.0258(5) Uani 1 1 d . . . . .
C21_1 C 0.3814(2) 0.27962(6) 0.0209(2) 0.0320(5) Uani 1 1 d . . . . .
H21A_1 H 0.282933 0.273536 -0.034900 0.048 Uiso 1 1 calc R U . . .
H21B_1 H 0.387783 0.285303 0.111874 0.048 Uiso 1 1 calc R U . . .
H21C_1 H 0.442459 0.258179 0.022916 0.048 Uiso 1 1 calc R U . . .
C22_1 C 0.3298(2) 0.34661(7) -0.0446(2) 0.0327(5) Uani 1 1 d . . . . .
H22A_1 H 0.233058 0.340040 -0.103851 0.049 Uiso 1 1 calc R U . . .
H22B_1 H 0.361281 0.368770 -0.079709 0.049 Uiso 1 1 calc R U . . .
H22C_1 H 0.331163 0.352061 0.044925 0.049 Uiso 1 1 calc R U . . .
C24_1 C 0.5644(2) 0.30899(6) 0.4048(2) 0.0223(4) Uani 1 1 d . . . . .
H24A_1 H 0.601447 0.298849 0.496855 0.027 Uiso 1 1 calc R U . . .
H24B_1 H 0.582498 0.290136 0.345651 0.027 Uiso 1 1 calc R U . . .
C25_1 C 0.4046(2) 0.31497(6) 0.3609(2) 0.0268(5) Uani 1 1 d . . . . .
H25A_1 H 0.356665 0.290604 0.347077 0.040 Uiso 1 1 calc R U . . .
H25B_1 H 0.370007 0.329232 0.277204 0.040 Uiso 1 1 calc R U . . .
H25C_1 H 0.384438 0.328910 0.430120 0.040 Uiso 1 1 calc R U . . .
C26_1 C 0.8042(3) 0.32755(7) 0.7302(2) 0.0343(5) Uani 1 1 d . . . . .
H26A_1 H 0.785563 0.321334 0.810716 0.051 Uiso 1 1 calc R U . . .
H26B_1 H 0.899010 0.338577 0.755910 0.051 Uiso 1 1 calc R U . . .
H26C_1 H 0.798986 0.304714 0.678077 0.051 Uiso 1 1 calc R U . . .
C27_1 C 0.6933(2) 0.35567(6) 0.64584(19) 0.0246(5) Uani 1 1 d . . . . .
H27A_1 H 0.597793 0.345145 0.628377 0.029 Uiso 1 1 calc R U . . .
H27B_1 H 0.702208 0.378877 0.698696 0.029 Uiso 1 1 calc R U . . .
C28_1 C 1.0001(2) 0.41594(7) 0.7278(2) 0.0318(5) Uani 1 1 d . . . . .
H28A_1 H 1.100402 0.410060 0.776965 0.048 Uiso 1 1 calc R U . . .
H28B_1 H 0.943961 0.407456 0.779222 0.048 Uiso 1 1 calc R U . . .
H28C_1 H 0.988848 0.443083 0.713752 0.048 Uiso 1 1 calc R U . . .
C29_1 C 0.9488(2) 0.39599(6) 0.5923(2) 0.0240(5) Uani 1 1 d . . . . .
H29A_1 H 1.001379 0.406105 0.538615 0.029 Uiso 1 1 calc R U . . .
H29B_1 H 0.971716 0.368990 0.607103 0.029 Uiso 1 1 calc R U . . .
C30_1 C 0.8126(2) 0.50013(6) 0.5215(2) 0.0330(5) Uani 1 1 d . . . . .
H30A_1 H 0.864519 0.520990 0.501857 0.049 Uiso 1 1 calc R U . . .
H30B_1 H 0.855028 0.494040 0.616877 0.049 Uiso 1 1 calc R U . . .
H30C_1 H 0.713122 0.507325 0.498542 0.049 Uiso 1 1 calc R U . . .
C31_1 C 0.8204(2) 0.46591(6) 0.4395(2) 0.0263(5) Uani 1 1 d . . . . .
H31A_1 H 0.787538 0.473312 0.344260 0.032 Uiso 1 1 calc R U . . .
H31B_1 H 0.920833 0.458129 0.467359 0.032 Uiso 1 1 calc R U . . .
C32_1 C 0.5011(2) 0.43074(5) 0.48545(19) 0.0182(4) Uani 1 1 d . . . . .
C33_1 C 0.3860(2) 0.40677(6) 0.45687(19) 0.0201(4) Uani 1 1 d . . . . .
H33_1 H 0.347877 0.394867 0.372096 0.024 Uiso 1 1 calc R U . . .
C34_1 C 0.3260(2) 0.40004(6) 0.5518(2) 0.0238(4) Uani 1 1 d . . . . .
H34_1 H 0.248025 0.383301 0.531584 0.029 Uiso 1 1 calc R U . . .
C35_1 C 0.3786(2) 0.41744(6) 0.6748(2) 0.0251(5) Uani 1 1 d . . . . .
H35_1 H 0.337363 0.412566 0.739079 0.030 Uiso 1 1 calc R U . . .
C36_1 C 0.4918(2) 0.44205(6) 0.7042(2) 0.0250(5) Uani 1 1 d . . . . .
H36_1 H 0.527441 0.454452 0.788136 0.030 Uiso 1 1 calc R U . . .
C37_1 C 0.5529(2) 0.44849(6) 0.61002(19) 0.0220(4) Uani 1 1 d . . . . .
H37_1 H 0.630964 0.465199 0.630679 0.026 Uiso 1 1 calc R U . . .
C38_1 C 0.4066(2) 0.44498(5) 0.15725(19) 0.0193(4) Uani 1 1 d . . . . .
C39_1 C 0.4074(2) 0.44926(6) 0.0294(2) 0.0244(5) Uani 1 1 d . . . . .
H39_1 H 0.476695 0.436632 0.005210 0.029 Uiso 1 1 calc R U . . .
C40_1 C 0.3071(2) 0.47197(6) -0.0632(2) 0.0295(5) Uani 1 1 d . . . . .
H40_1 H 0.309976 0.475047 -0.149599 0.035 Uiso 1 1 calc R U . . .
C41_1 C 0.2039(2) 0.49005(6) -0.0322(2) 0.0273(5) Uani 1 1 d . . . . .
H41_1 H 0.134694 0.505059 -0.096962 0.033 Uiso 1 1 calc R U . . .
C42_1 C 0.2023(2) 0.48605(6) 0.0951(2) 0.0258(5) Uani 1 1 d . . . . .
H42_1 H 0.132151 0.498707 0.117992 0.031 Uiso 1 1 calc R U . . .
C43_1 C 0.3019(2) 0.46379(6) 0.1893(2) 0.0225(4) Uani 1 1 d . . . . .
H43_1 H 0.299279 0.461232 0.276041 0.027 Uiso 1 1 calc R U . . .
N44_1 N 0.50462(16) 0.42132(5) 0.25385(15) 0.0176(3) Uani 1 1 d . . . . .
O45_1 O 0.60910(14) 0.40897(4) 0.20174(13) 0.0201(3) Uani 1 1 d . . . . .
Al46_1 Al 0.65766(6) 0.36169(2) 0.23240(6) 0.01779(14) Uani 1 1 d . . . . .

loop_
_atom_site_aniso_label
_atom_site_aniso_U_11
_atom_site_aniso_U_22
_atom_site_aniso_U_33
_atom_site_aniso_U_23
_atom_site_aniso_U_13
_atom_site_aniso_U_12
C1_1 0.0153(9) 0.0171(10) 0.0235(10) 0.0007(8) 0.0084(8) 0.0029(8)
C2_1 0.0167(9) 0.0212(11) 0.0204(10) 0.0013(8) 0.0084(8) 0.0055(8)
C3_1 0.0169(10) 0.0245(11) 0.0170(9) -0.0070(8) 0.0082(8) -0.0003(8)
C4_1 0.0178(10) 0.0216(11) 0.0219(10) -0.0063(8) 0.0105(8) -0.0012(8)
C5_1 0.0186(10) 0.0158(10) 0.0205(10) -0.0031(8) 0.0088(8) -0.0008(8)
C6_1 0.0208(10) 0.0217(11) 0.0196(10) -0.0057(8) 0.0094(8) 0.0009(8)
C7_1 0.0227(10) 0.0193(11) 0.0172(9) -0.0019(8) 0.0081(8) 0.0025(8)
C8_1 0.0190(9) 0.0193(10) 0.0164(9) -0.0022(8) 0.0084(8) 0.0021(8)
C9_1 0.0199(10) 0.0203(11) 0.0176(9) -0.0030(8) 0.0088(8) 0.0040(8)
C10_1 0.0230(10) 0.0173(10) 0.0214(10) -0.0025(8) 0.0106(8) 0.0006(8)
C11_1 0.0217(10) 0.0228(11) 0.0229(10) 0.0007(8) 0.0089(8) 0.0057(8)
C12_1 0.0243(11) 0.0314(13) 0.0224(11) -0.0013(9) 0.0058(9) 0.0056(9)
C13_1 0.0281(11) 0.0264(12) 0.0296(11) -0.0018(9) 0.0112(9) 0.0068(9)
C14_1 0.0267(11) 0.0300(12) 0.0279(11) 0.0062(9) 0.0090(9) 0.0073(9)
C15_1 0.0233(11) 0.0259(12) 0.0280(11) -0.0043(9) 0.0121(9) -0.0021(9)
C16_1 0.0188(10) 0.0220(11) 0.0227(10) -0.0017(8) 0.0103(8) -0.0003(8)
C17_1 0.0236(11) 0.0296(12) 0.0293(11) -0.0042(9) 0.0146(9) -0.0002(9)
C18_1 0.0287(11) 0.0248(12) 0.0268(11) 0.0011(9) 0.0131(9) -0.0011(9)
C19_1 0.0336(13) 0.0516(16) 0.0263(12) -0.0124(11) 0.0056(10) -0.0094(11)
C20_1 0.0218(10) 0.0292(12) 0.0238(11) -0.0052(9) 0.0053(8) -0.0027(9)
C21_1 0.0259(12) 0.0299(13) 0.0360(13) -0.0061(10) 0.0067(10) -0.0065(10)
C22_1 0.0205(11) 0.0358(14) 0.0367(13) 0.0012(10) 0.0047(10) 0.0007(10)
C24_1 0.0247(11) 0.0205(11) 0.0243(10) 0.0015(8) 0.0123(9) 0.0007(8)
C25_1 0.0239(11) 0.0220(12) 0.0369(12) 0.0005(9) 0.0139(9) -0.0026(9)
C26_1 0.0429(14) 0.0351(14) 0.0246(11) 0.0046(10) 0.0123(10) 0.0091(11)
C27_1 0.0313(11) 0.0234(11) 0.0207(10) 0.0014(8) 0.0115(9) 0.0046(9)
C28_1 0.0212(11) 0.0438(15) 0.0274(12) -0.0092(10) 0.0057(9) 0.0009(10)
C29_1 0.0179(10) 0.0304(12) 0.0235(11) -0.0052(9) 0.0074(8) 0.0019(9)
C30_1 0.0236(11) 0.0235(12) 0.0544(15) -0.0110(10) 0.0175(11) -0.0059(9)
C31_1 0.0207(10) 0.0239(12) 0.0393(12) -0.0058(9) 0.0168(9) -0.0032(9)
C32_1 0.0169(9) 0.0173(10) 0.0216(10) -0.0010(8) 0.0088(8) 0.0032(8)
C33_1 0.0193(10) 0.0200(11) 0.0218(10) -0.0032(8) 0.0085(8) 0.0011(8)
C34_1 0.0206(10) 0.0232(11) 0.0310(11) -0.0005(9) 0.0137(9) -0.0009(8)
C35_1 0.0272(11) 0.0289(12) 0.0253(11) 0.0015(9) 0.0168(9) 0.0023(9)
C36_1 0.0247(11) 0.0291(12) 0.0218(10) -0.0060(9) 0.0093(9) 0.0032(9)
C37_1 0.0181(10) 0.0228(11) 0.0266(11) -0.0051(8) 0.0100(8) -0.0014(8)
C38_1 0.0170(9) 0.0165(10) 0.0236(10) -0.0026(8) 0.0064(8) -0.0018(8)
C39_1 0.0269(11) 0.0237(11) 0.0251(11) -0.0023(9) 0.0125(9) 0.0054(9)
C40_1 0.0379(13) 0.0283(13) 0.0221(11) -0.0003(9) 0.0110(10) 0.0060(10)
C41_1 0.0274(11) 0.0241(12) 0.0247(11) 0.0008(9) 0.0030(9) 0.0050(9)
C42_1 0.0210(11) 0.0229(12) 0.0338(12) -0.0018(9) 0.0105(9) 0.0037(9)
C43_1 0.0214(10) 0.0222(11) 0.0258(11) -0.0022(8) 0.0111(9) 0.0031(8)
N44_1 0.0164(8) 0.0202(9) 0.0195(8) -0.0024(6) 0.0103(6) 0.0026(7)
O45_1 0.0214(7) 0.0225(8) 0.0220(7) -0.0014(6) 0.0145(6) 0.0041(6)
Al46_1 0.0167(3) 0.0191(3) 0.0188(3) -0.0024(2) 0.0080(2) 0.0006(2)

loop_
_atom_type_symbol
_atom_type_description
_atom_type_scat_dispersion_real
_atom_type_scat_dispersion_imag
_atom_type_scat_source
C C 0.0033 0.0016 'International Tables Vol C Tables 4.2.6.8 and 6.1.1.4'
H H 0.0000 0.0000 'International Tables Vol C Tables 4.2.6.8 and 6.1.1.4'
N N 0.0061 0.0033 'International Tables Vol C Tables 4.2.6.8 and 6.1.1.4'
O O 0.0106 0.0060 'International Tables Vol C Tables 4.2.6.8 and 6.1.1.4'
Al Al 0.0645 0.0514 'International Tables Vol C Tables 4.2.6.8 and 6.1.1.4'

loop_
_exptl_crystal_face_index_h
_exptl_crystal_face_index_k
_exptl_crystal_face_index_l
_exptl_crystal_face_perp_dist
0.00 0.00 1.00 0.0120
-1.00 0.00 0.00 0.0580
-1.00 1.00 0.00 0.0550
-1.00 1.00 -1.00 0.0500
1.00 -1.00 1.00 0.0330
1.00 1.00 -1.00 0.0100
0.00 -1.00 0.00 0.0510
0.00 1.00 0.00 0.0430
0.00 -1.00 1.00 0.0250
-1.00 0.00 1.00 0.0620
0.00 1.00 1.00 0.0170
0.00 -1.00 -1.00 0.0680

loop_
_geom_angle_atom_site_label_1
_geom_angle_atom_site_label_2
_geom_angle_atom_site_label_3
_geom_angle
_geom_angle_site_symmetry_1
_geom_angle_site_symmetry_3
_geom_angle_publ_flag
C2_1 C1_1 C24_1 120.65(18) . . ?
C2_1 C1_1 Al46_1 119.32(15) . . ?
C24_1 C1_1 Al46_1 120.00(14) . . ?
C1_1 C2_1 C3_1 121.32(17) . . ?
C1_1 C2_1 C27_1 122.54(18) . . ?
C3_1 C2_1 C27_1 116.05(16) . . ?
C4_1 C3_1 C2_1 123.88(17) . . ?
C4_1 C3_1 C29_1 121.53(18) . . ?
C2_1 C3_1 C29_1 114.55(17) . . ?
C3_1 C4_1 C31_1 124.49(18) . . ?
C3_1 C4_1 C5_1 123.08(18) . . ?
C31_1 C4_1 C5_1 112.42(17) . . ?
N44_1 C5_1 C32_1 113.23(15) . . ?
N44_1 C5_1 C4_1 113.24(15) . . ?
C32_1 C5_1 C4_1 111.46(15) . . ?
N44_1 C5_1 H5_1 106.1 . . ?
C32_1 C5_1 H5_1 106.1 . . ?
C4_1 C5_1 H5_1 106.1 . . ?
C7_1 C6_1 C10_1 105.79(17) . . ?
C7_1 C6_1 C20_1 126.20(18) . . ?
C10_1 C6_1 C20_1 127.56(19) . . ?
C7_1 C6_1 Al46_1 67.94(11) . . ?
C10_1 C6_1 Al46_1 75.75(11) . . ?
C20_1 C6_1 Al46_1 126.76(13) . . ?
C6_1 C7_1 C8_1 110.74(17) . . ?
C6_1 C7_1 Al46_1 75.34(11) . . ?
C8_1 C7_1 Al46_1 72.68(11) . . ?
C6_1 C7_1 H7_1 124.6 . . ?
C8_1 C7_1 H7_1 124.6 . . ?
Al46_1 C7_1 H7_1 119.0 . . ?
C7_1 C8_1 C9_1 105.69(16) . . ?
C7_1 C8_1 C16_1 120.79(17) . . ?
C9_1 C8_1 C16_1 133.23(17) . . ?
C7_1 C8_1 Al46_1 69.53(11) . . ?
C9_1 C8_1 Al46_1 75.91(11) . . ?
C16_1 C8_1 Al46_1 123.37(13) . . ?
C10_1 C9_1 C8_1 106.71(16) . . ?
C10_1 C9_1 C11_1 119.32(18) . . ?
C8_1 C9_1 C11_1 133.50(18) . . ?
C10_1 C9_1 Al46_1 73.49(11) . . ?
C8_1 C9_1 Al46_1 67.03(10) . . ?
C11_1 C9_1 Al46_1 130.63(13) . . ?
C9_1 C10_1 C6_1 111.01(18) . . ?
C9_1 C10_1 Al46_1 71.72(11) . . ?
C6_1 C10_1 Al46_1 68.98(11) . . ?
C9_1 C10_1 H10_1 124.5 . . ?
C6_1 C10_1 H10_1 124.5 . . ?
Al46_1 C10_1 H10_1 126.4 . . ?
C12_1 C11_1 C14_1 105.69(17) . . ?
C12_1 C11_1 C13_1 109.59(17) . . ?
C14_1 C11_1 C13_1 107.88(17) . . ?
C12_1 C11_1 C9_1 115.47(17) . . ?
C14_1 C11_1 C9_1 110.45(17) . . ?
C13_1 C11_1 C9_1 107.55(16) . . ?
C11_1 C12_1 H12A_1 109.5 . . ?
C11_1 C12_1 H12B_1 109.5 . . ?
H12A_1 C12_1 H12B_1 109.5 . . ?
C11_1 C12_1 H12C_1 109.5 . . ?
H12A_1 C12_1 H12C_1 109.5 . . ?
H12B_1 C12_1 H12C_1 109.5 . . ?
C11_1 C13_1 H13A_1 109.5 . . ?
C11_1 C13_1 H13B_1 109.5 . . ?
H13A_1 C13_1 H13B_1 109.5 . . ?
C11_1 C13_1 H13C_1 109.5 . . ?
H13A_1 C13_1 H13C_1 109.5 . . ?
H13B_1 C13_1 H13C_1 109.5 . . ?
C11_1 C14_1 H14A_1 109.5 . . ?
C11_1 C14_1 H14B_1 109.5 . . ?
H14A_1 C14_1 H14B_1 109.5 . . ?
C11_1 C14_1 H14C_1 109.5 . . ?
H14A_1 C14_1 H14C_1 109.5 . . ?
H14B_1 C14_1 H14C_1 109.5 . . ?
C16_1 C15_1 H15A_1 109.5 . . ?
C16_1 C15_1 H15B_1 109.5 . . ?
H15A_1 C15_1 H15B_1 109.5 . . ?
C16_1 C15_1 H15C_1 109.5 . . ?
H15A_1 C15_1 H15C_1 109.5 . . ?
H15B_1 C15_1 H15C_1 109.5 . . ?
C15_1 C16_1 C18_1 105.77(17) . . ?
C15_1 C16_1 C17_1 110.41(16) . . ?
C18_1 C16_1 C17_1 106.59(17) . . ?
C15_1 C16_1 C8_1 112.75(16) . . ?
C18_1 C16_1 C8_1 109.63(16) . . ?
C17_1 C16_1 C8_1 111.36(17) . . ?
C16_1 C17_1 H17A_1 109.5 . . ?
C16_1 C17_1 H17B_1 109.5 . . ?
H17A_1 C17_1 H17B_1 109.5 . . ?
C16_1 C17_1 H17C_1 109.5 . . ?
H17A_1 C17_1 H17C_1 109.5 . . ?
H17B_1 C17_1 H17C_1 109.5 . . ?
C16_1 C18_1 H18A_1 109.5 . . ?
C16_1 C18_1 H18B_1 109.5 . . ?
H18A_1 C18_1 H18B_1 109.5 . . ?
C16_1 C18_1 H18C_1 109.5 . . ?
H18A_1 C18_1 H18C_1 109.5 . . ?
H18B_1 C18_1 H18C_1 109.5 . . ?
C20_1 C19_1 H19A_1 109.5 . . ?
C20_1 C19_1 H19B_1 109.5 . . ?
H19A_1 C19_1 H19B_1 109.5 . . ?
C20_1 C19_1 H19C_1 109.5 . . ?
H19A_1 C19_1 H19C_1 109.5 . . ?
H19B_1 C19_1 H19C_1 109.5 . . ?
C6_1 C20_1 C21_1 110.82(17) . . ?
C6_1 C20_1 C22_1 110.68(17) . . ?
C21_1 C20_1 C22_1 108.91(18) . . ?
C6_1 C20_1 C19_1 107.81(17) . . ?
C21_1 C20_1 C19_1 109.18(18) . . ?
C22_1 C20_1 C19_1 109.41(19) . . ?
C20_1 C21_1 H21A_1 109.5 . . ?
C20_1 C21_1 H21B_1 109.5 . . ?
H21A_1 C21_1 H21B_1 109.5 . . ?
C20_1 C21_1 H21C_1 109.5 . . ?
H21A_1 C21_1 H21C_1 109.5 . . ?
H21B_1 C21_1 H21C_1 109.5 . . ?
C20_1 C22_1 H22A_1 109.5 . . ?
C20_1 C22_1 H22B_1 109.5 . . ?
H22A_1 C22_1 H22B_1 109.5 . . ?
C20_1 C22_1 H22C_1 109.5 . . ?
H22A_1 C22_1 H22C_1 109.5 . . ?
H22B_1 C22_1 H22C_1 109.5 . . ?
C1_1 C24_1 C25_1 112.93(17) . . ?
C1_1 C24_1 H24A_1 109.0 . . ?
C25_1 C24_1 H24A_1 109.0 . . ?
C1_1 C24_1 H24B_1 109.0 . . ?
C25_1 C24_1 H24B_1 109.0 . . ?
H24A_1 C24_1 H24B_1 107.8 . . ?
C24_1 C25_1 H25A_1 109.5 . . ?
C24_1 C25_1 H25B_1 109.5 . . ?
H25A_1 C25_1 H25B_1 109.5 . . ?
C24_1 C25_1 H25C_1 109.5 . . ?
H25A_1 C25_1 H25C_1 109.5 . . ?
H25B_1 C25_1 H25C_1 109.5 . . ?
C27_1 C26_1 H26A_1 109.5 . . ?
C27_1 C26_1 H26B_1 109.5 . . ?
H26A_1 C26_1 H26B_1 109.5 . . ?
C27_1 C26_1 H26C_1 109.5 . . ?
H26A_1 C26_1 H26C_1 109.5 . . ?
H26B_1 C26_1 H26C_1 109.5 . . ?
C2_1 C27_1 C26_1 115.31(17) . . ?
C2_1 C27_1 H27A_1 108.4 . . ?
C26_1 C27_1 H27A_1 108.4 . . ?
C2_1 C27_1 H27B_1 108.4 . . ?
C26_1 C27_1 H27B_1 108.4 . . ?
H27A_1 C27_1 H27B_1 107.5 . . ?
C29_1 C28_1 H28A_1 109.5 . . ?
C29_1 C28_1 H28B_1 109.5 . . ?
H28A_1 C28_1 H28B_1 109.5 . . ?
C29_1 C28_1 H28C_1 109.5 . . ?
H28A_1 C28_1 H28C_1 109.5 . . ?
H28B_1 C28_1 H28C_1 109.5 . . ?
C3_1 C29_1 C28_1 113.89(17) . . ?
C3_1 C29_1 H29A_1 108.8 . . ?
C28_1 C29_1 H29A_1 108.8 . . ?
C3_1 C29_1 H29B_1 108.8 . . ?
C28_1 C29_1 H29B_1 108.8 . . ?
H29A_1 C29_1 H29B_1 107.7 . . ?
C31_1 C30_1 H30A_1 109.5 . . ?
C31_1 C30_1 H30B_1 109.5 . . ?
H30A_1 C30_1 H30B_1 109.5 . . ?
C31_1 C30_1 H30C_1 109.5 . . ?
H30A_1 C30_1 H30C_1 109.5 . . ?
H30B_1 C30_1 H30C_1 109.5 . . ?
C4_1 C31_1 C30_1 114.94(18) . . ?
C4_1 C31_1 H31A_1 108.5 . . ?
C30_1 C31_1 H31A_1 108.5 . . ?
C4_1 C31_1 H31B_1 108.5 . . ?
C30_1 C31_1 H31B_1 108.5 . . ?
H31A_1 C31_1 H31B_1 107.5 . . ?
C33_1 C32_1 C37_1 118.49(18) . . ?
C33_1 C32_1 C5_1 124.25(17) . . ?
C37_1 C32_1 C5_1 117.24(17) . . ?
C32_1 C33_1 C34_1 120.37(18) . . ?
C32_1 C33_1 H33_1 119.8 . . ?
C34_1 C33_1 H33_1 119.8 . . ?
C35_1 C34_1 C33_1 120.69(19) . . ?
C35_1 C34_1 H34_1 119.7 . . ?
C33_1 C34_1 H34_1 119.7 . . ?
C34_1 C35_1 C36_1 119.78(19) . . ?
C34_1 C35_1 H35_1 120.1 . . ?
C36_1 C35_1 H35_1 120.1 . . ?
C35_1 C36_1 C37_1 119.61(19) . . ?
C35_1 C36_1 H36_1 120.2 . . ?
C37_1 C36_1 H36_1 120.2 . . ?
C36_1 C37_1 C32_1 121.04(19) . . ?
C36_1 C37_1 H37_1 119.5 . . ?
C32_1 C37_1 H37_1 119.5 . . ?
C39_1 C38_1 C43_1 118.42(18) . . ?
C39_1 C38_1 N44_1 122.10(18) . . ?
C43_1 C38_1 N44_1 119.44(18) . . ?
C38_1 C39_1 C40_1 120.17(19) . . ?
C38_1 C39_1 H39_1 119.9 . . ?
C40_1 C39_1 H39_1 119.9 . . ?
C41_1 C40_1 C39_1 121.4(2) . . ?
C41_1 C40_1 H40_1 119.3 . . ?
C39_1 C40_1 H40_1 119.3 . . ?
C40_1 C41_1 C42_1 118.91(19) . . ?
C40_1 C41_1 H41_1 120.5 . . ?
C42_1 C41_1 H41_1 120.5 . . ?
C41_1 C42_1 C43_1 120.7(2) . . ?
C41_1 C42_1 H42_1 119.6 . . ?
C43_1 C42_1 H42_1 119.6 . . ?
C42_1 C43_1 C38_1 120.40(19) . . ?
C42_1 C43_1 H43_1 119.8 . . ?
C38_1 C43_1 H43_1 119.8 . . ?
C38_1 N44_1 O45_1 108.19(14) . . ?
C38_1 N44_1 C5_1 113.36(15) . . ?
O45_1 N44_1 C5_1 111.04(13) . . ?
N44_1 O45_1 Al46_1 114.60(11) . . ?
O45_1 Al46_1 C1_1 110.86(8) . . ?
O45_1 Al46_1 C7_1 90.59(7) . . ?
C1_1 Al46_1 C7_1 156.35(8) . . ?
O45_1 Al46_1 C8_1 101.68(7) . . ?
C1_1 Al46_1 C8_1 138.48(8) . . ?
C7_1 Al46_1 C8_1 37.79(7) . . ?
O45_1 Al46_1 C6_1 114.97(7) . . ?
C1_1 Al46_1 C6_1 120.78(8) . . ?
C7_1 Al46_1 C6_1 36.73(7) . . ?
C8_1 Al46_1 C6_1 62.42(7) . . ?
O45_1 Al46_1 C9_1 138.17(7) . . ?
C1_1 Al46_1 C9_1 104.56(8) . . ?
C7_1 Al46_1 C9_1 60.92(7) . . ?
C8_1 Al46_1 C9_1 37.06(7) . . ?
C6_1 Al46_1 C9_1 60.31(7) . . ?
O45_1 Al46_1 C10_1 148.65(7) . . ?
C1_1 Al46_1 C10_1 98.08(8) . . ?
C7_1 Al46_1 C10_1 59.05(7) . . ?
C8_1 Al46_1 C10_1 60.00(7) . . ?
C6_1 Al46_1 C10_1 35.27(7) . . ?
C9_1 Al46_1 C10_1 34.80(7) . . ?

loop_
_geom_bond_atom_site_label_1
_geom_bond_atom_site_label_2
_geom_bond_distance
_geom_bond_site_symmetry_2
_geom_bond_publ_flag
C1_1 C2_1 1.352(3) . ?
C1_1 C24_1 1.525(3) . ?
C1_1 Al46_1 1.967(2) . ?
C2_1 C3_1 1.500(3) . ?
C2_1 C27_1 1.528(3) . ?
C3_1 C4_1 1.342(3) . ?
C3_1 C29_1 1.531(3) . ?
C4_1 C31_1 1.514(3) . ?
C4_1 C5_1 1.529(3) . ?
C5_1 N44_1 1.510(2) . ?
C5_1 C32_1 1.524(3) . ?
C5_1 H5_1 1.0000 . ?
C6_1 C7_1 1.413(3) . ?
C6_1 C10_1 1.414(3) . ?
C6_1 C20_1 1.526(3) . ?
C6_1 Al46_1 2.287(2) . ?
C7_1 C8_1 1.433(3) . ?
C7_1 Al46_1 2.191(2) . ?
C7_1 H7_1 0.9500 . ?
C8_1 C9_1 1.461(3) . ?
C8_1 C16_1 1.546(3) . ?
C8_1 Al46_1 2.232(2) . ?
C9_1 C10_1 1.413(3) . ?
C9_1 C11_1 1.542(3) . ?
C9_1 Al46_1 2.351(2) . ?
C10_1 Al46_1 2.374(2) . ?
C10_1 H10_1 0.9500 . ?
C11_1 C12_1 1.527(3) . ?
C11_1 C14_1 1.535(3) . ?
C11_1 C13_1 1.540(3) . ?
C12_1 H12A_1 0.9800 . ?
C12_1 H12B_1 0.9800 . ?
C12_1 H12C_1 0.9800 . ?
C13_1 H13A_1 0.9800 . ?
C13_1 H13B_1 0.9800 . ?
C13_1 H13C_1 0.9800 . ?
C14_1 H14A_1 0.9800 . ?
C14_1 H14B_1 0.9800 . ?
C14_1 H14C_1 0.9800 . ?
C15_1 C16_1 1.534(3) . ?
C15_1 H15A_1 0.9800 . ?
C15_1 H15B_1 0.9800 . ?
C15_1 H15C_1 0.9800 . ?
C16_1 C18_1 1.535(3) . ?
C16_1 C17_1 1.540(3) . ?
C17_1 H17A_1 0.9800 . ?
C17_1 H17B_1 0.9800 . ?
C17_1 H17C_1 0.9800 . ?
C18_1 H18A_1 0.9800 . ?
C18_1 H18B_1 0.9800 . ?
C18_1 H18C_1 0.9800 . ?
C19_1 C20_1 1.541(3) . ?
C19_1 H19A_1 0.9800 . ?
C19_1 H19B_1 0.9800 . ?
C19_1 H19C_1 0.9800 . ?
C20_1 C21_1 1.529(3) . ?
C20_1 C22_1 1.533(3) . ?
C21_1 H21A_1 0.9800 . ?
C21_1 H21B_1 0.9800 . ?
C21_1 H21C_1 0.9800 . ?
C22_1 H22A_1 0.9800 . ?
C22_1 H22B_1 0.9800 . ?
C22_1 H22C_1 0.9800 . ?
C24_1 C25_1 1.527(3) . ?
C24_1 H24A_1 0.9900 . ?
C24_1 H24B_1 0.9900 . ?
C25_1 H25A_1 0.9800 . ?
C25_1 H25B_1 0.9800 . ?
C25_1 H25C_1 0.9800 . ?
C26_1 C27_1 1.530(3) . ?
C26_1 H26A_1 0.9800 . ?
C26_1 H26B_1 0.9800 . ?
C26_1 H26C_1 0.9800 . ?
C27_1 H27A_1 0.9900 . ?
C27_1 H27B_1 0.9900 . ?
C28_1 C29_1 1.532(3) . ?
C28_1 H28A_1 0.9800 . ?
C28_1 H28B_1 0.9800 . ?
C28_1 H28C_1 0.9800 . ?
C29_1 H29A_1 0.9900 . ?
C29_1 H29B_1 0.9900 . ?
C30_1 C31_1 1.527(3) . ?
C30_1 H30A_1 0.9800 . ?
C30_1 H30B_1 0.9800 . ?
C30_1 H30C_1 0.9800 . ?
C31_1 H31A_1 0.9900 . ?
C31_1 H31B_1 0.9900 . ?
C32_1 C33_1 1.387(3) . ?
C32_1 C37_1 1.399(3) . ?
C33_1 C34_1 1.393(3) . ?
C33_1 H33_1 0.9500 . ?
C34_1 C35_1 1.379(3) . ?
C34_1 H34_1 0.9500 . ?
C35_1 C36_1 1.386(3) . ?
C35_1 H35_1 0.9500 . ?
C36_1 C37_1 1.392(3) . ?
C36_1 H36_1 0.9500 . ?
C37_1 H37_1 0.9500 . ?
C38_1 C39_1 1.390(3) . ?
C38_1 C43_1 1.405(3) . ?
C38_1 N44_1 1.420(2) . ?
C39_1 C40_1 1.391(3) . ?
C39_1 H39_1 0.9500 . ?
C40_1 C41_1 1.373(3) . ?
C40_1 H40_1 0.9500 . ?
C41_1 C42_1 1.386(3) . ?
C41_1 H41_1 0.9500 . ?
C42_1 C43_1 1.386(3) . ?
C42_1 H42_1 0.9500 . ?
C43_1 H43_1 0.9500 . ?
N44_1 O45_1 1.4417(19) . ?
O45_1 Al46_1 1.7541(16) . ?

loop_
_geom_torsion_atom_site_label_1
_geom_torsion_atom_site_label_2
_geom_torsion_atom_site_label_3
_geom_torsion_atom_site_label_4
_geom_torsion
_geom_torsion_site_symmetry_1
_geom_torsion_site_symmetry_2
_geom_torsion_site_symmetry_3
_geom_torsion_site_symmetry_4
_geom_torsion_publ_flag
C24_1 C1_1 C2_1 C3_1 176.35(17) . . . . ?
Al46_1 C1_1 C2_1 C3_1 -5.6(2) . . . . ?
C24_1 C1_1 C2_1 C27_1 -0.2(3) . . . . ?
Al46_1 C1_1 C2_1 C27_1 177.86(14) . . . . ?
C1_1 C2_1 C3_1 C4_1 72.9(3) . . . . ?
C27_1 C2_1 C3_1 C4_1 -110.4(2) . . . . ?
C1_1 C2_1 C3_1 C29_1 -109.1(2) . . . . ?
C27_1 C2_1 C3_1 C29_1 67.7(2) . . . . ?
C2_1 C3_1 C4_1 C31_1 -173.76(18) . . . . ?
C29_1 C3_1 C4_1 C31_1 8.3(3) . . . . ?
C2_1 C3_1 C4_1 C5_1 7.2(3) . . . . ?
C29_1 C3_1 C4_1 C5_1 -170.76(17) . . . . ?
C3_1 C4_1 C5_1 N44_1 -78.1(2) . . . . ?
C31_1 C4_1 C5_1 N44_1 102.74(19) . . . . ?
C3_1 C4_1 C5_1 C32_1 51.0(2) . . . . ?
C31_1 C4_1 C5_1 C32_1 -128.20(18) . . . . ?
C10_1 C6_1 C7_1 C8_1 -2.4(2) . . . . ?
C20_1 C6_1 C7_1 C8_1 -175.12(18) . . . . ?
Al46_1 C6_1 C7_1 C8_1 64.64(14) . . . . ?
C10_1 C6_1 C7_1 Al46_1 -67.01(13) . . . . ?
C20_1 C6_1 C7_1 Al46_1 120.24(19) . . . . ?
C6_1 C7_1 C8_1 C9_1 1.7(2) . . . . ?
Al46_1 C7_1 C8_1 C9_1 67.99(13) . . . . ?
C6_1 C7_1 C8_1 C16_1 176.23(16) . . . . ?
Al46_1 C7_1 C8_1 C16_1 -117.45(17) . . . . ?
C6_1 C7_1 C8_1 Al46_1 -66.32(14) . . . . ?
C7_1 C8_1 C9_1 C10_1 -0.3(2) . . . . ?
C16_1 C8_1 C9_1 C10_1 -173.88(19) . . . . ?
Al46_1 C8_1 C9_1 C10_1 63.28(13) . . . . ?
C7_1 C8_1 C9_1 C11_1 171.48(19) . . . . ?
C16_1 C8_1 C9_1 C11_1 -2.1(4) . . . . ?
Al46_1 C8_1 C9_1 C11_1 -124.9(2) . . . . ?
C7_1 C8_1 C9_1 Al46_1 -63.58(13) . . . . ?
C16_1 C8_1 C9_1 Al46_1 122.8(2) . . . . ?
C8_1 C9_1 C10_1 C6_1 -1.2(2) . . . . ?
C11_1 C9_1 C10_1 C6_1 -174.34(16) . . . . ?
Al46_1 C9_1 C10_1 C6_1 57.89(14) . . . . ?
C8_1 C9_1 C10_1 Al46_1 -59.06(13) . . . . ?
C11_1 C9_1 C10_1 Al46_1 127.77(17) . . . . ?
C7_1 C6_1 C10_1 C9_1 2.2(2) . . . . ?
C20_1 C6_1 C10_1 C9_1 174.80(18) . . . . ?
Al46_1 C6_1 C10_1 C9_1 -59.50(14) . . . . ?
C7_1 C6_1 C10_1 Al46_1 61.67(13) . . . . ?
C20_1 C6_1 C10_1 Al46_1 -125.7(2) . . . . ?
C10_1 C9_1 C11_1 C12_1 -151.74(18) . . . . ?
C8_1 C9_1 C11_1 C12_1 37.3(3) . . . . ?
Al46_1 C9_1 C11_1 C12_1 -58.7(2) . . . . ?
C10_1 C9_1 C11_1 C14_1 -31.9(2) . . . . ?
C8_1 C9_1 C11_1 C14_1 157.1(2) . . . . ?
Al46_1 C9_1 C11_1 C14_1 61.1(2) . . . . ?
C10_1 C9_1 C11_1 C13_1 85.6(2) . . . . ?
C8_1 C9_1 C11_1 C13_1 -85.4(3) . . . . ?
Al46_1 C9_1 C11_1 C13_1 178.56(14) . . . . ?
C7_1 C8_1 C16_1 C15_1 116.0(2) . . . . ?
C9_1 C8_1 C16_1 C15_1 -71.2(3) . . . . ?
Al46_1 C8_1 C16_1 C15_1 31.5(2) . . . . ?
C7_1 C8_1 C16_1 C18_1 -1.5(2) . . . . ?
C9_1 C8_1 C16_1 C18_1 171.26(19) . . . . ?
Al46_1 C8_1 C16_1 C18_1 -86.09(18) . . . . ?
C7_1 C8_1 C16_1 C17_1 -119.25(19) . . . . ?
C9_1 C8_1 C16_1 C17_1 53.6(3) . . . . ?
Al46_1 C8_1 C16_1 C17_1 156.21(13) . . . . ?
C7_1 C6_1 C20_1 C21_1 -174.33(19) . . . . ?
C10_1 C6_1 C20_1 C21_1 14.5(3) . . . . ?
Al46_1 C6_1 C20_1 C21_1 -86.3(2) . . . . ?
C7_1 C6_1 C20_1 C22_1 -53.4(3) . . . . ?
C10_1 C6_1 C20_1 C22_1 135.4(2) . . . . ?
Al46_1 C6_1 C20_1 C22_1 34.6(2) . . . . ?
C7_1 C6_1 C20_1 C19_1 66.2(3) . . . . ?
C10_1 C6_1 C20_1 C19_1 -105.0(2) . . . . ?
Al46_1 C6_1 C20_1 C19_1 154.27(16) . . . . ?
C2_1 C1_1 C24_1 C25_1 94.8(2) . . . . ?
Al46_1 C1_1 C24_1 C25_1 -83.23(19) . . . . ?
C1_1 C2_1 C27_1 C26_1 83.6(2) . . . . ?
C3_1 C2_1 C27_1 C26_1 -93.1(2) . . . . ?
C4_1 C3_1 C29_1 C28_1 74.1(3) . . . . ?
C2_1 C3_1 C29_1 C28_1 -104.0(2) . . . . ?
C3_1 C4_1 C31_1 C30_1 -111.1(2) . . . . ?
C5_1 C4_1 C31_1 C30_1 68.1(2) . . . . ?
N44_1 C5_1 C32_1 C33_1 2.8(3) . . . . ?
C4_1 C5_1 C32_1 C33_1 -126.3(2) . . . . ?
N44_1 C5_1 C32_1 C37_1 -176.08(16) . . . . ?
C4_1 C5_1 C32_1 C37_1 54.9(2) . . . . ?
C37_1 C32_1 C33_1 C34_1 -1.4(3) . . . . ?
C5_1 C32_1 C33_1 C34_1 179.77(18) . . . . ?
C32_1 C33_1 C34_1 C35_1 0.9(3) . . . . ?
C33_1 C34_1 C35_1 C36_1 0.4(3) . . . . ?
C34_1 C35_1 C36_1 C37_1 -1.1(3) . . . . ?
C35_1 C36_1 C37_1 C32_1 0.5(3) . . . . ?
C33_1 C32_1 C37_1 C36_1 0.7(3) . . . . ?
C5_1 C32_1 C37_1 C36_1 179.61(18) . . . . ?
C43_1 C38_1 C39_1 C40_1 0.6(3) . . . . ?
N44_1 C38_1 C39_1 C40_1 178.32(19) . . . . ?
C38_1 C39_1 C40_1 C41_1 -1.2(3) . . . . ?
C39_1 C40_1 C41_1 C42_1 1.4(3) . . . . ?
C40_1 C41_1 C42_1 C43_1 -0.9(3) . . . . ?
C41_1 C42_1 C43_1 C38_1 0.2(3) . . . . ?
C39_1 C38_1 C43_1 C42_1 -0.1(3) . . . . ?
N44_1 C38_1 C43_1 C42_1 -177.89(18) . . . . ?
C39_1 C38_1 N44_1 O45_1 8.6(2) . . . . ?
C43_1 C38_1 N44_1 O45_1 -173.68(16) . . . . ?
C39_1 C38_1 N44_1 C5_1 132.21(19) . . . . ?
C43_1 C38_1 N44_1 C5_1 -50.1(2) . . . . ?
C32_1 C5_1 N44_1 C38_1 95.73(19) . . . . ?
C4_1 C5_1 N44_1 C38_1 -136.13(17) . . . . ?
C32_1 C5_1 N44_1 O45_1 -142.23(15) . . . . ?
C4_1 C5_1 N44_1 O45_1 -14.1(2) . . . . ?
C38_1 N44_1 O45_1 Al46_1 -138.92(12) . . . . ?
C5_1 N44_1 O45_1 Al46_1 96.07(15) . . . . ?
N44_1 O45_1 Al46_1 C1_1 -30.90(13) . . . . ?
N44_1 O45_1 Al46_1 C7_1 138.94(11) . . . . ?
N44_1 O45_1 Al46_1 C8_1 175.34(11) . . . . ?
N44_1 O45_1 Al46_1 C6_1 110.51(12) . . . . ?
N44_1 O45_1 Al46_1 C9_1 -176.89(11) . . . . ?
N44_1 O45_1 Al46_1 C10_1 125.30(14) . . . . ?
